data_4306702
loop_
_publ_author_name
'Jhen-Ming Tasi'
'Po-Tao Tu'
'Ting-Shan Chan'
'Kwang-Hwa Lii'

_publ_contact_author
;
Kwang-Hwa Lii
Department of Chemistry
National Central University
Jhongli, Taiwan 320
;
_publ_contact_author_email
;
liikh@cc.ncu.edu.tw
;
_publ_section_title
;
Synthesis and Characterization of Open-Framework Niobium Silicates:
Rb2(Nb2O4)(Si2O6).H2O and the Dehydrated Phase Rb2(Nb2O4)(Si2O6)
;
_journal_name_full 'Inorganic Chemistry'
_journal_page_first 11223
_journal_page_last 11227
_journal_paper_doi 10.1021/ic801525d
_journal_volume 47
_journal_year 2008
_chemical_formula_moiety Rb2(Nb2O4)(Si2O6)
_chemical_formula_sum 'Nb2 O10 Rb2 Si2'
_chemical_formula_weight 572.94
_chemical_name_systematic
; 
 ? 
;
_space_group_IT_number 80
_symmetry_cell_setting tetragonal
_symmetry_space_group_name_Hall 'I 4bw'
_symmetry_space_group_name_H-M 'I 41'
_atom_sites_solution_hydrogens -
_atom_sites_solution_primary direct
_atom_sites_solution_secondary difmap
_audit_creation_method SHELXL-97
_cell_angle_alpha 90.00
_cell_angle_beta 90.00
_cell_angle_gamma 90.00
_cell_formula_units_Z 16
_cell_length_a 10.2395(6)
_cell_length_b 10.2395(6)
_cell_length_c 38.832(3)
_cell_measurement_temperature 296(2)
_cell_volume 4071.4(5)
_computing_cell_refinement 'Bruker Smart'
_computing_data_collection 'Bruker Smart'
_computing_data_reduction 'Bruker SHELXTL'
_computing_molecular_graphics Diamond
_computing_structure_refinement 'SHELXL-97 (Sheldrick, 1997)'
_computing_structure_solution 'SHELXS-97 (Sheldrick, 1990)'
_diffrn_ambient_temperature 296(2)
_diffrn_measured_fraction_theta_full 0.991
_diffrn_measured_fraction_theta_max 0.991
_diffrn_measurement_device_type 'CCD area detector'
_diffrn_measurement_method 'phi and omega scan'
_diffrn_radiation_monochromator graphite
_diffrn_radiation_source 'fine-focus sealed tube'
_diffrn_radiation_type MoK\a
_diffrn_radiation_wavelength 0.71073
_diffrn_reflns_av_R_equivalents 0.0202
_diffrn_reflns_av_sigmaI/netI 0.0301
_diffrn_reflns_limit_h_max 5
_diffrn_reflns_limit_h_min -13
_diffrn_reflns_limit_k_max 12
_diffrn_reflns_limit_k_min -7
_diffrn_reflns_limit_l_max 46
_diffrn_reflns_limit_l_min -51
_diffrn_reflns_number 8935
_diffrn_reflns_theta_full 28.40
_diffrn_reflns_theta_max 28.40
_diffrn_reflns_theta_min 2.06
_exptl_absorpt_coefficient_mu 12.027
_exptl_absorpt_correction_T_max 0.949
_exptl_absorpt_correction_T_min 0.823
_exptl_absorpt_correction_type empirical
_exptl_crystal_colour colorless
_exptl_crystal_density_diffrn 3.739
_exptl_crystal_density_method 'not measured'
_exptl_crystal_description block
_exptl_crystal_F_000 4224
_exptl_crystal_size_max 0.112
_exptl_crystal_size_mid 0.112
_exptl_crystal_size_min 0.062
_refine_diff_density_max 1.749
_refine_diff_density_min -1.528
_refine_diff_density_rms 0.129
_refine_ls_abs_structure_details 'Flack H D (1983), Acta Cryst. A39, 876-881'
_refine_ls_abs_structure_Flack 0.510(12)
_refine_ls_extinction_coef 0.000131(9)
_refine_ls_extinction_expression Fc^*^=kFc[1+0.001xFc^2^\l^3^/sin(2\q)]^-1/4^
_refine_ls_extinction_method SHELXL
_refine_ls_goodness_of_fit_ref 1.055
_refine_ls_hydrogen_treatment -
_refine_ls_matrix_type full
_refine_ls_number_parameters 299
_refine_ls_number_reflns 4811
_refine_ls_number_restraints 1
_refine_ls_restrained_S_all 1.055
_refine_ls_R_factor_all 0.0322
_refine_ls_R_factor_gt 0.0272
_refine_ls_shift/su_max 0.001
_refine_ls_shift/su_mean 0.000
_refine_ls_structure_factor_coef Fsqd
_refine_ls_weighting_details 'calc w=1/[\s^2^(Fo^2^)+(0.0196P)^2^+21.4298P] where P=(Fo^2^+2Fc^2^)/3'
_refine_ls_weighting_scheme calc
_refine_ls_wR_factor_gt 0.0590
_refine_ls_wR_factor_ref 0.0608
_reflns_number_gt 4382
_reflns_number_total 4811
_reflns_threshold_expression >2sigma(I)
_cod_data_source_file ic801525d_si_002_2.cif
_cod_data_source_block nb_2
_cod_original_cell_volume 4071.4(4)
_cod_database_code 4306702

loop_
_symmetry_equiv_pos_as_xyz
'x, y, z'
'-x+1/2, -y+1/2, z+1/2'
'-y, x+1/2, z+1/4'
'y+1/2, -x, z+3/4'
'x+1/2, y+1/2, z+1/2'
'-x+1, -y+1, z+1'
'-y+1/2, x+1, z+3/4'
'y+1, -x+1/2, z+5/4'

loop_
_atom_site_label
_atom_site_type_symbol
_atom_site_fract_x
_atom_site_fract_y
_atom_site_fract_z
_atom_site_U_iso_or_equiv
_atom_site_adp_type
_atom_site_occupancy
_atom_site_symmetry_multiplicity
_atom_site_calc_flag
_atom_site_refinement_flags
_atom_site_disorder_assembly
_atom_site_disorder_group
Rb1 Rb 0.5000 0.0000 0.25708(5) 0.0233(3) Uani 1 2 d S . .
Rb2 Rb 1.0000 0.5000 0.26006(5) 0.0407(5) Uani 1 2 d S . .
Rb3 Rb 1.0000 0.0000 0.14940(5) 0.0402(5) Uani 1 2 d S . .
Rb4 Rb 0.5000 0.5000 0.15237(5) 0.0231(3) Uani 1 2 d S . .
Rb5 Rb 0.26289(8) 0.24999(9) 0.20477(6) 0.03209(14) Uani 1 1 d . . .
Rb6 Rb 0.77567(15) 0.2054(3) 0.32880(9) 0.0576(5) Uani 0.50 1 d P . .
Rb7 Rb 0.7063(3) 0.27607(15) 0.33033(9) 0.0590(5) Uani 0.50 1 d P . .
Nb1 Nb 0.61714(8) 0.13366(8) 0.168907(17) 0.00974(19) Uani 1 1 d . . .
Nb2 Nb 0.86574(8) 0.38257(8) 0.172863(17) 0.01001(19) Uani 1 1 d . . .
Nb3 Nb 0.86515(8) 0.11787(8) 0.236614(17) 0.01027(19) Uani 1 1 d . . .
Nb4 Nb 0.61755(8) 0.36580(8) 0.240591(17) 0.01012(19) Uani 1 1 d . . .
Si1 Si 0.1352(2) 0.1508(2) 0.28754(7) 0.0059(4) Uani 1 1 d . . .
Si2 Si 0.3506(2) 0.3659(2) 0.29075(7) 0.0057(4) Uani 1 1 d . . .
Si3 Si 1.1347(2) 0.3495(2) 0.12217(7) 0.0067(4) Uani 1 1 d . . .
Si4 Si 1.3507(2) 0.1336(2) 0.11887(7) 0.0068(5) Uani 1 1 d . . .
O1 O 0.1413(3) 0.1197(3) 0.32801(17) 0.0143(8) Uani 1 1 d . . .
O2 O 0.2038(4) 0.0346(4) 0.26657(11) 0.0111(9) Uani 1 1 d . . .
O3 O -0.0121(4) 0.1778(4) 0.27471(12) 0.0116(9) Uani 1 1 d . . .
O4 O 0.2167(4) 0.2877(4) 0.28141(12) 0.0125(9) Uani 1 1 d . . .
O5 O 0.3802(3) 0.3588(3) 0.3312(2) 0.0171(8) Uiso 1 1 d . . .
O6 O 0.4706(4) 0.2982(4) 0.27084(11) 0.0101(9) Uani 1 1 d . . .
O7 O 0.3247(4) 0.5160(4) 0.27923(12) 0.0117(9) Uani 1 1 d . . .
O8 O 0.9882(4) 0.3219(4) 0.13485(11) 0.0103(9) Uani 1 1 d . . .
O9 O 1.2041(4) 0.4664(4) 0.14317(12) 0.0119(9) Uani 1 1 d . . .
O10 O 1.2165(4) 0.2119(4) 0.12804(12) 0.0137(9) Uani 1 1 d . . .
O11 O 1.3247(4) -0.0156(4) 0.13022(11) 0.0103(9) Uani 1 1 d . . .
O12 O 1.4713(4) 0.2022(4) 0.13855(11) 0.0107(9) Uani 1 1 d . . .
O13 O 0.5000 0.0000 0.1844(3) 0.0109(18) Uani 1 2 d S . .
O14 O 0.7495(6) 0.0628(4) 0.19956(14) 0.0107(11) Uani 1 1 d . . .
O15 O 0.7342(4) 0.2689(5) 0.15198(19) 0.0092(11) Uani 1 1 d . . .
O16 O 0.5561(4) 0.2508(6) 0.20418(16) 0.0060(8) Uani 1 1 d . . .
O17 O 1.0000 0.5000 0.1879(3) 0.0100(18) Uani 1 2 d S . .
O18 O 0.9294(4) 0.2489(6) 0.20414(16) 0.0075(8) Uani 1 1 d . . .
O19 O 0.7471(6) 0.4372(5) 0.20908(17) 0.0168(12) Uani 1 1 d . . .
O20 O 0.7338(4) 0.2302(5) 0.25739(18) 0.0099(11) Uani 1 1 d . . .
O21 O 1.0000 0.0000 0.2204(3) 0.0109(18) Uani 1 2 d S . .
O22 O 0.5000 0.5000 0.2241(3) 0.0134(19) Uani 1 2 d S . .

loop_
_atom_site_aniso_label
_atom_site_aniso_U_11
_atom_site_aniso_U_22
_atom_site_aniso_U_33
_atom_site_aniso_U_23
_atom_site_aniso_U_13
_atom_site_aniso_U_12
Rb1 0.0252(7) 0.0277(7) 0.0171(8) 0.000 0.000 -0.0017(6)
Rb2 0.0505(10) 0.0549(10) 0.0166(9) 0.000 0.000 0.0182(9)
Rb3 0.0495(9) 0.0548(10) 0.0163(9) 0.000 0.000 -0.0204(8)
Rb4 0.0243(6) 0.0268(7) 0.0181(8) 0.000 0.000 -0.0001(6)
Rb5 0.0345(5) 0.0471(6) 0.0147(2) -0.0023(3) -0.0003(4) -0.0006(6)
Rb6 0.0403(8) 0.1214(16) 0.0111(7) 0.0049(14) -0.0017(10) -0.0166(9)
Rb7 0.1260(17) 0.0381(8) 0.0129(7) 0.0019(10) -0.0072(15) -0.0152(9)
Nb1 0.0090(3) 0.0106(3) 0.0096(4) -0.0043(2) -0.0032(2) 0.0024(2)
Nb2 0.0103(3) 0.0092(3) 0.0105(4) 0.0037(2) 0.0039(2) 0.0019(2)
Nb3 0.0096(3) 0.0106(3) 0.0106(4) 0.0041(2) -0.0043(2) -0.0019(2)
Nb4 0.0104(3) 0.0105(3) 0.0094(4) -0.0043(2) 0.0035(2) -0.0028(2)
Si1 0.0061(8) 0.0063(8) 0.0053(11) -0.0016(7) 0.0003(6) -0.0008(6)
Si2 0.0066(8) 0.0056(8) 0.0050(10) -0.0004(7) 0.0017(7) -0.0016(6)
Si3 0.0072(8) 0.0082(8) 0.0046(11) -0.0007(7) 0.0011(7) 0.0006(6)
Si4 0.0076(8) 0.0063(8) 0.0066(11) -0.0001(7) -0.0012(7) 0.0013(6)
O1 0.0167(15) 0.0244(17) 0.0019(19) -0.0007(19) 0.0008(19) 0.0001(13)
O2 0.010(2) 0.011(2) 0.013(2) -0.0034(16) -0.0010(16) 0.0012(17)
O3 0.012(2) 0.012(2) 0.011(2) 0.0005(16) -0.0048(16) 0.0043(16)
O4 0.0125(19) 0.0081(18) 0.017(2) 0.0010(16) -0.0014(16) -0.0057(16)
O6 0.011(2) 0.0083(19) 0.011(2) -0.0029(15) 0.0081(16) 0.0000(16)
O7 0.013(2) 0.010(2) 0.012(2) -0.0005(16) 0.0017(17) -0.0021(16)
O8 0.009(2) 0.012(2) 0.010(2) -0.0026(16) 0.0054(15) -0.0026(16)
O9 0.0083(19) 0.015(2) 0.012(2) -0.0025(17) 0.0029(16) -0.0023(17)
O10 0.016(2) 0.0095(18) 0.015(2) -0.0013(16) 0.0027(16) 0.0051(17)
O11 0.013(2) 0.0065(19) 0.012(2) 0.0011(15) -0.0033(16) 0.0014(16)
O12 0.013(2) 0.0078(19) 0.011(2) -0.0006(16) -0.0072(16) -0.0001(16)
O13 0.013(4) 0.016(4) 0.004(4) 0.000 0.000 -0.002(3)
O14 0.018(2) 0.0068(19) 0.007(3) 0.0015(17) -0.0017(19) 0.0029(19)
O15 0.0087(19) 0.0098(18) 0.009(3) 0.003(2) -0.002(2) -0.0053(16)
O16 0.0080(18) 0.0053(18) 0.0048(17) -0.0043(15) -0.0006(17) 0.0024(18)
O17 0.010(4) 0.013(4) 0.007(4) 0.000 0.000 -0.001(3)
O18 0.013(2) 0.0021(18) 0.0076(18) 0.0023(15) -0.0008(18) 0.0010(19)
O19 0.019(2) 0.010(2) 0.022(3) 0.001(2) 0.007(2) 0.001(2)
O20 0.0096(19) 0.0110(18) 0.009(3) 0.000(2) -0.002(2) 0.0016(17)
O21 0.011(4) 0.013(4) 0.009(5) 0.000 0.000 0.011(3)
O22 0.014(4) 0.012(4) 0.014(5) 0.000 0.000 0.007(3)

loop_
_atom_type_symbol
_atom_type_description
_atom_type_scat_dispersion_real
_atom_type_scat_dispersion_imag
_atom_type_scat_source
O O 0.0106 0.0060 'International Tables Vol C Tables 4.2.6.8 and 6.1.1.4'
Si Si 0.0817 0.0704 'International Tables Vol C Tables 4.2.6.8 and 6.1.1.4'
Rb Rb -0.9393 2.9676 'International Tables Vol C Tables 4.2.6.8 and 6.1.1.4'
Nb Nb -2.0727 0.6215 'International Tables Vol C Tables 4.2.6.8 and 6.1.1.4'

loop_
_geom_angle_atom_site_label_1
_geom_angle_atom_site_label_2
_geom_angle_atom_site_label_3
_geom_angle
_geom_angle_site_symmetry_1
_geom_angle_site_symmetry_3
_geom_angle_publ_flag
O13 Rb1 O2 96.88(9) . 6_544 ?
O13 Rb1 O2 96.88(9) . . ?
O2 Rb1 O2 166.24(18) 6_544 . ?
O13 Rb1 O6 99.88(9) . . ?
O2 Rb1 O6 100.83(12) 6_544 . ?
O2 Rb1 O6 76.76(12) . . ?
O13 Rb1 O6 99.88(9) . 6_544 ?
O2 Rb1 O6 76.76(12) 6_544 6_544 ?
O2 Rb1 O6 100.83(12) . 6_544 ?
O6 Rb1 O6 160.25(18) . 6_544 ?
O13 Rb1 O16 52.02(11) . 6_544 ?
O2 Rb1 O16 98.90(11) 6_544 6_544 ?
O2 Rb1 O16 89.59(11) . 6_544 ?
O6 Rb1 O16 147.47(14) . 6_544 ?
O6 Rb1 O16 50.80(13) 6_544 6_544 ?
O13 Rb1 O16 52.02(11) . . ?
O2 Rb1 O16 89.59(11) 6_544 . ?
O2 Rb1 O16 98.90(11) . . ?
O6 Rb1 O16 50.80(13) . . ?
O6 Rb1 O16 147.47(14) 6_544 . ?
O16 Rb1 O16 104.0(2) 6_544 . ?
O13 Rb1 O20 90.21(12) . 6_544 ?
O2 Rb1 O20 128.41(10) 6_544 6_544 ?
O2 Rb1 O20 51.52(10) . 6_544 ?
O6 Rb1 O20 128.19(10) . 6_544 ?
O6 Rb1 O20 51.72(10) 6_544 6_544 ?
O16 Rb1 O20 48.70(13) 6_544 6_544 ?
O16 Rb1 O20 131.64(14) . 6_544 ?
O13 Rb1 O20 90.21(12) . . ?
O2 Rb1 O20 51.52(10) 6_544 . ?
O2 Rb1 O20 128.41(10) . . ?
O6 Rb1 O20 51.72(10) . . ?
O6 Rb1 O20 128.19(10) 6_544 . ?
O16 Rb1 O20 131.64(14) 6_544 . ?
O16 Rb1 O20 48.70(13) . . ?
O20 Rb1 O20 179.6(2) 6_544 . ?
O13 Rb1 O14 49.71(10) . 6_544 ?
O2 Rb1 O14 141.76(14) 6_544 6_544 ?
O2 Rb1 O14 50.91(13) . 6_544 ?
O6 Rb1 O14 102.81(12) . 6_544 ?
O6 Rb1 O14 90.00(11) 6_544 6_544 ?
O16 Rb1 O14 48.06(12) 6_544 6_544 ?
O16 Rb1 O14 82.67(13) . 6_544 ?
O20 Rb1 O14 49.06(14) 6_544 6_544 ?
O20 Rb1 O14 131.30(14) . 6_544 ?
O13 Rb1 O14 49.71(10) . . ?
O2 Rb1 O14 50.91(13) 6_544 . ?
O2 Rb1 O14 141.76(14) . . ?
O6 Rb1 O14 90.00(11) . . ?
O6 Rb1 O14 102.81(12) 6_544 . ?
O16 Rb1 O14 82.67(13) 6_544 . ?
O16 Rb1 O14 48.06(12) . . ?
O20 Rb1 O14 131.30(14) 6_544 . ?
O20 Rb1 O14 49.06(14) . . ?
O14 Rb1 O14 99.4(2) 6_544 . ?
O13 Rb1 Nb1 27.990(19) . 6_544 ?
O2 Rb1 Nb1 111.72(9) 6_544 6_544 ?
O2 Rb1 Nb1 80.88(9) . 6_544 ?
O6 Rb1 Nb1 117.88(9) . 6_544 ?
O6 Rb1 Nb1 80.52(9) 6_544 6_544 ?
O16 Rb1 Nb1 29.76(10) 6_544 6_544 ?
O16 Rb1 Nb1 77.37(11) . 6_544 ?
O20 Rb1 Nb1 62.30(12) 6_544 6_544 ?
O20 Rb1 Nb1 118.11(12) . 6_544 ?
O14 Rb1 Nb1 30.05(10) 6_544 6_544 ?
O14 Rb1 Nb1 73.94(10) . 6_544 ?
O17 Rb2 O4 104.94(9) . 1_655 ?
O17 Rb2 O4 104.94(9) . 6_554 ?
O4 Rb2 O4 150.11(18) 1_655 6_554 ?
O17 Rb2 O19 53.43(11) . 6_654 ?
O4 Rb2 O19 75.33(12) 1_655 6_654 ?
O4 Rb2 O19 124.09(12) 6_554 6_654 ?
O17 Rb2 O19 53.43(11) . . ?
O4 Rb2 O19 124.09(12) 1_655 . ?
O4 Rb2 O19 75.33(12) 6_554 . ?
O19 Rb2 O19 106.9(2) 6_654 . ?
O17 Rb2 O3 99.78(9) . 1_655 ?
O4 Rb2 O3 46.82(10) 1_655 1_655 ?
O4 Rb2 O3 126.63(11) 6_554 1_655 ?
O19 Rb2 O3 108.70(12) 6_654 1_655 ?
O19 Rb2 O3 83.21(11) . 1_655 ?
O17 Rb2 O3 99.78(9) . 6_554 ?
O4 Rb2 O3 126.63(11) 1_655 6_554 ?
O4 Rb2 O3 46.82(10) 6_554 6_554 ?
O19 Rb2 O3 83.21(11) 6_654 6_554 ?
O19 Rb2 O3 108.70(12) . 6_554 ?
O3 Rb2 O3 160.45(17) 1_655 6_554 ?
O17 Rb2 O7 102.60(9) . 1_655 ?
O4 Rb2 O7 45.86(10) 1_655 1_655 ?
O4 Rb2 O7 125.72(11) 6_554 1_655 ?
O19 Rb2 O7 50.29(13) 6_654 1_655 ?
O19 Rb2 O7 154.03(15) . 1_655 ?
O3 Rb2 O7 92.65(11) 1_655 1_655 ?
O3 Rb2 O7 83.09(11) 6_554 1_655 ?
O17 Rb2 O7 102.60(9) . 6_554 ?
O4 Rb2 O7 125.72(11) 1_655 6_554 ?
O4 Rb2 O7 45.86(10) 6_554 6_554 ?
O19 Rb2 O7 154.03(15) 6_654 6_554 ?
O19 Rb2 O7 50.29(13) . 6_554 ?
O3 Rb2 O7 83.09(11) 1_655 6_554 ?
O3 Rb2 O7 92.65(11) 6_554 6_554 ?
O7 Rb2 O7 154.79(17) 1_655 6_554 ?
O17 Rb2 O18 50.88(11) . . ?
O4 Rb2 O18 78.60(11) 1_655 . ?
O4 Rb2 O18 121.53(11) 6_554 . ?
O19 Rb2 O18 86.12(15) 6_654 . ?
O19 Rb2 O18 46.83(12) . . ?
O3 Rb2 O18 50.49(12) 1_655 . ?
O3 Rb2 O18 148.26(14) 6_554 . ?
O7 Rb2 O18 112.22(11) 1_655 . ?
O7 Rb2 O18 84.10(11) 6_554 . ?
O17 Rb2 O18 50.88(11) . 6_654 ?
O4 Rb2 O18 121.53(11) 1_655 6_654 ?
O4 Rb2 O18 78.60(11) 6_554 6_654 ?
O19 Rb2 O18 46.83(12) 6_654 6_654 ?
O19 Rb2 O18 86.12(15) . 6_654 ?
O3 Rb2 O18 148.26(14) 1_655 6_654 ?
O3 Rb2 O18 50.49(12) 6_554 6_654 ?
O7 Rb2 O18 84.10(11) 1_655 6_654 ?
O7 Rb2 O18 112.22(11) 6_554 6_654 ?
O18 Rb2 O18 101.8(2) . 6_654 ?
O17 Rb2 Nb2 28.34(2) . 6_654 ?
O4 Rb2 Nb2 101.05(8) 1_655 6_654 ?
O4 Rb2 Nb2 105.20(8) 6_554 6_654 ?
O19 Rb2 Nb2 30.29(11) 6_654 6_654 ?
O19 Rb2 Nb2 79.31(12) . 6_654 ?
O3 Rb2 Nb2 118.06(9) 1_655 6_654 ?
O3 Rb2 Nb2 80.12(8) 6_554 6_654 ?
O7 Rb2 Nb2 80.14(8) 1_655 6_654 ?
O7 Rb2 Nb2 123.73(9) 6_554 6_654 ?
O18 Rb2 Nb2 75.71(11) . 6_654 ?
O18 Rb2 Nb2 30.26(10) 6_654 6_654 ?
O21 Rb3 O10 104.97(9) . 6_644 ?
O21 Rb3 O10 104.97(9) . . ?
O10 Rb3 O10 150.06(18) 6_644 . ?
O21 Rb3 O14 53.63(10) . . ?
O10 Rb3 O14 75.30(12) 6_644 . ?
O10 Rb3 O14 124.06(11) . . ?
O21 Rb3 O14 53.63(10) . 6_644 ?
O10 Rb3 O14 124.06(11) 6_644 6_644 ?
O10 Rb3 O14 75.30(12) . 6_644 ?
O14 Rb3 O14 107.3(2) . 6_644 ?
O21 Rb3 O8 99.72(8) . 6_644 ?
O10 Rb3 O8 46.82(10) 6_644 6_644 ?
O10 Rb3 O8 126.66(11) . 6_644 ?
O14 Rb3 O8 108.73(11) . 6_644 ?
O14 Rb3 O8 83.06(11) 6_644 6_644 ?
O21 Rb3 O8 99.72(8) . . ?
O10 Rb3 O8 126.66(11) 6_644 . ?
O10 Rb3 O8 46.82(10) . . ?
O14 Rb3 O8 83.06(11) . . ?
O14 Rb3 O8 108.73(11) 6_644 . ?
O8 Rb3 O8 160.55(17) 6_644 . ?
O21 Rb3 O18 51.26(11) . . ?
O10 Rb3 O18 121.46(11) 6_644 . ?
O10 Rb3 O18 78.54(12) . . ?
O14 Rb3 O18 46.83(12) . . ?
O14 Rb3 O18 86.67(14) 6_644 . ?
O8 Rb3 O18 148.49(15) 6_644 . ?
O8 Rb3 O18 50.12(12) . . ?
O21 Rb3 O18 51.26(11) . 6_644 ?
O10 Rb3 O18 78.54(12) 6_644 6_644 ?
O10 Rb3 O18 121.46(11) . 6_644 ?
O14 Rb3 O18 86.67(14) . 6_644 ?
O14 Rb3 O18 46.83(12) 6_644 6_644 ?
O8 Rb3 O18 50.12(12) 6_644 6_644 ?
O8 Rb3 O18 148.49(15) . 6_644 ?
O18 Rb3 O18 102.5(2) . 6_644 ?
O21 Rb3 O11 102.62(8) . 6_644 ?
O10 Rb3 O11 45.77(10) 6_644 6_644 ?
O10 Rb3 O11 125.78(11) . 6_644 ?
O14 Rb3 O11 50.14(12) . 6_644 ?
O14 Rb3 O11 154.16(14) 6_644 6_644 ?
O8 Rb3 O11 92.56(10) 6_644 6_644 ?
O8 Rb3 O11 83.20(10) . 6_644 ?
O18 Rb3 O11 83.92(11) . 6_644 ?
O18 Rb3 O11 112.29(11) 6_644 6_644 ?
O21 Rb3 O11 102.62(8) . . ?
O10 Rb3 O11 125.78(11) 6_644 . ?
O10 Rb3 O11 45.77(10) . . ?
O14 Rb3 O11 154.16(14) . . ?
O14 Rb3 O11 50.14(12) 6_644 . ?
O8 Rb3 O11 83.20(10) 6_644 . ?
O8 Rb3 O11 92.56(10) . . ?
O18 Rb3 O11 112.29(11) . . ?
O18 Rb3 O11 83.92(11) 6_644 . ?
O11 Rb3 O11 154.77(17) 6_644 . ?
O21 Rb3 Nb3 28.44(2) . . ?
O10 Rb3 Nb3 101.04(9) 6_644 . ?
O10 Rb3 Nb3 105.24(8) . . ?
O14 Rb3 Nb3 30.36(10) . . ?
O14 Rb3 Nb3 79.62(11) 6_644 . ?
O8 Rb3 Nb3 118.04(9) 6_644 . ?
O8 Rb3 Nb3 80.03(8) . . ?
O18 Rb3 Nb3 30.49(10) . . ?
O18 Rb3 Nb3 76.18(11) 6_644 . ?
O11 Rb3 Nb3 80.09(8) 6_644 . ?
O11 Rb3 Nb3 123.80(9) . . ?
O22 Rb4 O9 96.68(9) . 6_654 ?
O22 Rb4 O9 96.68(9) . 1_455 ?
O9 Rb4 O9 166.64(18) 6_654 1_455 ?
O22 Rb4 O12 99.93(9) . 1_455 ?
O9 Rb4 O12 100.55(12) 6_654 1_455 ?
O9 Rb4 O12 77.10(12) 1_455 1_455 ?
O22 Rb4 O12 99.93(9) . 6_654 ?
O9 Rb4 O12 77.10(12) 6_654 6_654 ?
O9 Rb4 O12 100.55(12) 1_455 6_654 ?
O12 Rb4 O12 160.14(18) 1_455 6_654 ?
O22 Rb4 O16 52.43(11) . . ?
O9 Rb4 O16 89.18(11) 6_654 . ?
O9 Rb4 O16 98.98(11) 1_455 . ?
O12 Rb4 O16 50.46(13) 1_455 . ?
O12 Rb4 O16 147.87(14) 6_654 . ?
O22 Rb4 O16 52.43(11) . 6_554 ?
O9 Rb4 O16 98.98(11) 6_654 6_554 ?
O9 Rb4 O16 89.18(11) 1_455 6_554 ?
O12 Rb4 O16 147.87(14) 1_455 6_554 ?
O12 Rb4 O16 50.46(13) 6_654 6_554 ?
O16 Rb4 O16 104.9(2) . 6_554 ?
O22 Rb4 O15 90.26(12) . . ?
O9 Rb4 O15 51.37(10) 6_654 . ?
O9 Rb4 O15 128.56(10) 1_455 . ?
O12 Rb4 O15 51.53(10) 1_455 . ?
O12 Rb4 O15 128.36(11) 6_654 . ?
O16 Rb4 O15 48.37(13) . . ?
O16 Rb4 O15 132.04(14) 6_554 . ?
O22 Rb4 O15 90.26(12) . 6_554 ?
O9 Rb4 O15 128.56(10) 6_654 6_554 ?
O9 Rb4 O15 51.37(10) 1_455 6_554 ?
O12 Rb4 O15 128.36(11) 1_455 6_554 ?
O12 Rb4 O15 51.53(10) 6_654 6_554 ?
O16 Rb4 O15 132.04(14) . 6_554 ?
O16 Rb4 O15 48.37(13) 6_554 6_554 ?
O15 Rb4 O15 179.5(2) . 6_554 ?
O22 Rb4 O19 49.85(11) . . ?
O9 Rb4 O19 50.58(13) 6_654 . ?
O9 Rb4 O19 141.72(14) 1_455 . ?
O12 Rb4 O19 89.80(12) 1_455 . ?
O12 Rb4 O19 103.05(12) 6_654 . ?
O16 Rb4 O19 48.11(12) . . ?
O16 Rb4 O19 83.19(14) 6_554 . ?
O15 Rb4 O19 48.95(14) . . ?
O15 Rb4 O19 131.49(14) 6_554 . ?
O22 Rb4 O19 49.85(11) . 6_554 ?
O9 Rb4 O19 141.72(14) 6_654 6_554 ?
O9 Rb4 O19 50.58(13) 1_455 6_554 ?
O12 Rb4 O19 103.05(12) 1_455 6_554 ?
O12 Rb4 O19 89.80(12) 6_654 6_554 ?
O16 Rb4 O19 83.19(14) . 6_554 ?
O16 Rb4 O19 48.11(12) 6_554 6_554 ?
O15 Rb4 O19 131.49(14) . 6_554 ?
O15 Rb4 O19 48.95(14) 6_554 6_554 ?
O19 Rb4 O19 99.7(2) . 6_554 ?
O22 Rb4 Nb4 28.067(19) . . ?
O9 Rb4 Nb4 80.58(9) 6_654 . ?
O9 Rb4 Nb4 111.65(9) 1_455 . ?
O12 Rb4 Nb4 80.47(9) 1_455 . ?
O12 Rb4 Nb4 118.03(9) 6_654 . ?
O16 Rb4 Nb4 30.04(10) . . ?
O16 Rb4 Nb4 77.85(11) 6_554 . ?
O15 Rb4 Nb4 62.27(12) . . ?
O15 Rb4 Nb4 118.24(12) 6_554 . ?
O19 Rb4 Nb4 30.09(10) . . ?
O19 Rb4 Nb4 74.18(11) 6_554 . ?
O16 Rb5 O4 99.38(15) . . ?
O16 Rb5 O10 98.57(15) . 1_455 ?
O4 Rb5 O10 162.05(11) . 1_455 ?
O16 Rb5 O19 91.7(2) . 6_554 ?
O4 Rb5 O19 79.47(14) . 6_554 ?
O10 Rb5 O19 100.01(14) 1_455 6_554 ?
O16 Rb5 O14 92.4(2) . 6_544 ?
O4 Rb5 O14 100.50(13) . 6_544 ?
O10 Rb5 O14 78.72(13) 1_455 6_544 ?
O19 Rb5 O14 175.86(10) 6_554 6_544 ?
O16 Rb5 O2 100.95(15) . . ?
O4 Rb5 O2 49.22(11) . . ?
O10 Rb5 O2 126.54(11) 1_455 . ?
O19 Rb5 O2 128.35(15) 6_554 . ?
O14 Rb5 O2 51.32(12) 6_544 . ?
O16 Rb5 O9 100.04(15) . 1_455 ?
O4 Rb5 O9 126.41(11) . 1_455 ?
O10 Rb5 O9 49.51(11) 1_455 1_455 ?
O19 Rb5 O9 50.56(13) 6_554 1_455 ?
O14 Rb5 O9 127.87(14) 6_544 1_455 ?
O2 Rb5 O9 159.02(10) . 1_455 ?
O16 Rb5 O6 51.26(14) . . ?
O4 Rb5 O6 48.21(11) . . ?
O10 Rb5 O6 149.69(12) 1_455 . ?
O19 Rb5 O6 80.46(13) 6_554 . ?
O14 Rb5 O6 102.65(14) 6_544 . ?
O2 Rb5 O6 70.20(12) . . ?
O9 Rb5 O6 124.49(11) 1_455 . ?
O16 Rb5 O12 50.41(14) . 1_455 ?
O4 Rb5 O12 149.62(11) . 1_455 ?
O10 Rb5 O12 48.27(11) 1_455 1_455 ?
O19 Rb5 O12 101.80(15) 6_554 1_455 ?
O14 Rb5 O12 80.36(13) 6_544 1_455 ?
O2 Rb5 O12 124.76(11) . 1_455 ?
O9 Rb5 O12 70.27(12) 1_455 1_455 ?
O6 Rb5 O12 101.67(9) . 1_455 ?
O16 Rb5 O18 179.2(2) . 1_455 ?
O4 Rb5 O18 81.47(13) . 1_455 ?
O10 Rb5 O18 80.58(13) 1_455 1_455 ?
O19 Rb5 O18 88.4(2) 6_554 1_455 ?
O14 Rb5 O18 87.5(2) 6_544 1_455 ?
O2 Rb5 O18 79.66(13) . 1_455 ?
O9 Rb5 O18 79.36(13) 1_455 1_455 ?
O6 Rb5 O18 129.58(14) . 1_455 ?
O12 Rb5 O18 128.75(14) 1_455 1_455 ?
O16 Rb5 O22 47.67(12) . . ?
O4 Rb5 O22 79.1(2) . . ?
O10 Rb5 O22 113.6(2) 1_455 . ?
O19 Rb5 O22 45.76(12) 6_554 . ?
O14 Rb5 O22 138.37(13) 6_544 . ?
O2 Rb5 O22 116.4(2) . . ?
O9 Rb5 O22 78.37(17) 1_455 . ?
O6 Rb5 O22 46.56(19) . . ?
O12 Rb5 O22 80.59(18) 1_455 . ?
O18 Rb5 O22 132.59(11) 1_455 . ?
O16 Rb5 Si3 110.84(14) . 1_455 ?
O4 Rb5 Si3 141.03(9) . 1_455 ?
O10 Rb5 Si3 27.09(8) 1_455 1_455 ?
O19 Rb5 Si3 75.71(12) 6_554 1_455 ?
O14 Rb5 Si3 102.18(12) 6_544 1_455 ?
O2 Rb5 Si3 139.83(9) . 1_455 ?
O9 Rb5 Si3 26.49(8) 1_455 1_455 ?
O6 Rb5 Si3 149.81(9) . 1_455 ?
O12 Rb5 Si3 66.07(9) 1_455 1_455 ?
O18 Rb5 Si3 68.36(11) 1_455 1_455 ?
O22 Rb5 Si3 103.28(18) . 1_455 ?
Rb7 Rb6 O20 83.52(16) . . ?
Rb7 Rb6 O15 76.09(15) . 3_645 ?
O20 Rb6 O15 158.99(13) . 3_645 ?
Rb7 Rb6 O11 122.9(2) . 8_564 ?
O20 Rb6 O11 142.03(15) . 8_564 ?
O15 Rb6 O11 57.21(13) 3_645 8_564 ?
Rb7 Rb6 O3 127.4(2) . 1_655 ?
O20 Rb6 O3 55.70(13) . 1_655 ?
O15 Rb6 O3 143.32(14) 3_645 1_655 ?
O11 Rb6 O3 86.55(10) 8_564 1_655 ?
Rb7 Rb6 O12 121.15(17) . 3_635 ?
O20 Rb6 O12 139.26(15) . 3_635 ?
O15 Rb6 O12 53.29(12) 3_645 3_635 ?
O11 Rb6 O12 53.44(13) 8_564 3_635 ?
O3 Rb6 O12 111.39(13) 1_655 3_635 ?
Rb7 Rb6 O1 149.7(2) . 6_544 ?
O20 Rb6 O1 96.66(17) . 6_544 ?
O15 Rb6 O1 98.43(16) 3_645 6_544 ?
O11 Rb6 O1 74.01(13) 8_564 6_544 ?
O3 Rb6 O1 74.12(14) 1_655 6_544 ?
O12 Rb6 O1 45.16(14) 3_635 6_544 ?
Rb7 Rb6 O2 126.19(17) . 6_544 ?
O20 Rb6 O2 52.02(13) . 6_544 ?
O15 Rb6 O2 140.30(15) 3_645 6_544 ?
O11 Rb6 O2 110.87(13) 8_564 6_544 ?
O3 Rb6 O2 53.55(13) 1_655 6_544 ?
O12 Rb6 O2 88.35(10) 3_635 6_544 ?
O1 Rb6 O2 44.69(14) 6_544 6_544 ?
Rb7 Rb6 O7 42.74(17) . 6_554 ?
O20 Rb6 O7 50.02(12) . 6_554 ?
O15 Rb6 O7 113.60(13) 3_645 6_554 ?
O11 Rb6 O7 130.94(12) 8_564 6_554 ?
O3 Rb6 O7 84.73(13) 1_655 6_554 ?
O12 Rb6 O7 163.88(14) 3_635 6_554 ?
O1 Rb6 O7 146.67(17) 6_544 6_554 ?
O2 Rb6 O7 101.99(14) 6_544 6_554 ?
Rb7 Rb6 Nb1 106.96(14) . 3_645 ?
O20 Rb6 Nb1 169.32(13) . 3_645 ?
O15 Rb6 Nb1 31.00(8) 3_645 3_645 ?
O11 Rb6 Nb1 32.55(9) 8_564 3_645 ?
O3 Rb6 Nb1 116.62(10) 1_655 3_645 ?
O12 Rb6 Nb1 32.73(8) 3_635 3_645 ?
O1 Rb6 Nb1 73.27(13) 6_544 3_645 ?
O2 Rb6 Nb1 117.95(11) 6_544 3_645 ?
O7 Rb6 Nb1 140.02(11) 6_554 3_645 ?
Rb7 Rb6 Nb3 113.06(14) . . ?
O20 Rb6 Nb3 29.69(8) . . ?
O15 Rb6 Nb3 170.66(12) 3_645 . ?
O11 Rb6 Nb3 116.06(11) 8_564 . ?
O3 Rb6 Nb3 32.23(9) 1_655 . ?
O12 Rb6 Nb3 117.90(11) 3_635 . ?
O1 Rb6 Nb3 72.75(13) 6_544 . ?
O2 Rb6 Nb3 32.72(8) 6_544 . ?
O7 Rb6 Nb3 75.62(9) 6_554 . ?
Nb1 Rb6 Nb3 139.98(7) 3_645 . ?
Rb7 Rb6 Si4 135.8(2) . 8_564 ?
O20 Rb6 Si4 122.16(11) . 8_564 ?
O15 Rb6 Si4 77.19(11) 3_645 8_564 ?
O11 Rb6 Si4 20.02(9) 8_564 8_564 ?
O3 Rb6 Si4 66.55(9) 1_655 8_564 ?
O12 Rb6 Si4 64.37(9) 3_635 8_564 ?
O1 Rb6 Si4 68.88(9) 6_544 8_564 ?
O2 Rb6 Si4 96.52(10) 6_544 8_564 ?
O7 Rb6 Si4 125.56(9) 6_554 8_564 ?
Nb1 Rb6 Si4 51.39(5) 3_645 8_564 ?
Nb3 Rb6 Si4 96.37(6) . 8_564 ?
Rb6 Rb7 O15 83.50(15) . 3_645 ?
Rb6 Rb7 O20 76.01(15) . . ?
O15 Rb7 O20 158.90(13) 3_645 . ?
Rb6 Rb7 O7 123.6(2) . 6_554 ?
O15 Rb7 O7 141.92(15) 3_645 6_554 ?
O20 Rb7 O7 57.56(14) . 6_554 ?
Rb6 Rb7 O8 127.9(2) . 3_645 ?
O15 Rb7 O8 55.43(13) 3_645 3_645 ?
O20 Rb7 O8 143.86(14) . 3_645 ?
O7 Rb7 O8 86.69(10) 6_554 3_645 ?
Rb6 Rb7 O6 120.79(17) . . ?
O15 Rb7 O6 138.95(16) 3_645 . ?
O20 Rb7 O6 53.42(12) . . ?
O7 Rb7 O6 53.50(13) 6_554 . ?
O8 Rb7 O6 111.29(13) 3_645 . ?
Rb6 Rb7 O5 148.6(2) . . ?
O15 Rb7 O5 96.57(19) 3_645 . ?
O20 Rb7 O5 98.32(18) . . ?
O7 Rb7 O5 73.92(15) 6_554 . ?
O8 Rb7 O5 74.09(15) 3_645 . ?
O6 Rb7 O5 44.92(16) . . ?
Rb6 Rb7 O9 125.34(17) . 8_464 ?
O15 Rb7 O9 51.69(13) 3_645 8_464 ?
O20 Rb7 O9 140.31(15) . 8_464 ?
O7 Rb7 O9 110.94(13) 6_554 8_464 ?
O8 Rb7 O9 53.30(13) 3_645 8_464 ?
O6 Rb7 O9 88.34(10) . 8_464 ?
O5 Rb7 O9 44.92(16) . 8_464 ?
Rb6 Rb7 O11 43.37(16) . 8_564 ?
O15 Rb7 O11 49.82(12) 3_645 8_564 ?
O20 Rb7 O11 113.89(14) . 8_564 ?
O7 Rb7 O11 131.29(12) 6_554 8_564 ?
O8 Rb7 O11 84.56(13) 3_645 8_564 ?
O6 Rb7 O11 164.14(14) . 8_564 ?
O5 Rb7 O11 146.38(19) . 8_564 ?
O9 Rb7 O11 101.46(14) 8_464 8_564 ?
Rb6 Rb7 Nb4 106.99(14) . . ?
O15 Rb7 Nb4 169.24(13) 3_645 . ?
O20 Rb7 Nb4 31.08(8) . . ?
O7 Rb7 Nb4 32.67(9) 6_554 . ?
O8 Rb7 Nb4 116.88(10) 3_645 . ?
O6 Rb7 Nb4 32.89(8) . . ?
O5 Rb7 Nb4 73.26(15) . . ?
O9 Rb7 Nb4 118.17(11) 8_464 . ?
O11 Rb7 Nb4 140.33(12) 8_564 . ?
Rb6 Rb7 Nb2 113.14(14) . 3_645 ?
O15 Rb7 Nb2 29.73(8) 3_645 3_645 ?
O20 Rb7 Nb2 170.49(12) . 3_645 ?
O7 Rb7 Nb2 115.92(11) 6_554 3_645 ?
O8 Rb7 Nb2 32.03(9) 3_645 3_645 ?
O6 Rb7 Nb2 117.47(11) . 3_645 ?
O5 Rb7 Nb2 72.56(16) . 3_645 ?
O9 Rb7 Nb2 32.34(8) 8_464 3_645 ?
O11 Rb7 Nb2 75.57(9) 8_564 3_645 ?
Nb4 Rb7 Nb2 139.87(8) . 3_645 ?
Rb6 Rb7 Si2 136.8(2) . 6_554 ?
O15 Rb7 Si2 121.87(11) 3_645 6_554 ?
O20 Rb7 Si2 77.71(11) . 6_554 ?
O7 Rb7 Si2 20.18(9) 6_554 6_554 ?
O8 Rb7 Si2 66.53(9) 3_645 6_554 ?
O6 Rb7 Si2 64.53(9) . 6_554 ?
O5 Rb7 Si2 68.84(10) . 6_554 ?
O9 Rb7 Si2 96.50(10) 8_464 6_554 ?
O11 Rb7 Si2 125.65(9) 8_564 6_554 ?
Nb4 Rb7 Si2 51.70(5) . 6_554 ?
Nb2 Rb7 Si2 96.09(6) 3_645 6_554 ?
O13 Nb1 O16 91.0(3) . . ?
O13 Nb1 O14 88.7(3) . . ?
O16 Nb1 O14 91.3(3) . . ?
O13 Nb1 O15 178.5(4) . . ?
O16 Nb1 O15 89.8(3) . . ?
O14 Nb1 O15 92.5(2) . . ?
O13 Nb1 O11 89.5(3) . 6_644 ?
O16 Nb1 O11 177.1(2) . 6_644 ?
O14 Nb1 O11 91.5(2) . 6_644 ?
O15 Nb1 O11 89.6(2) . 6_644 ?
O13 Nb1 O12 88.2(2) . 1_455 ?
O16 Nb1 O12 87.6(2) . 1_455 ?
O14 Nb1 O12 176.7(2) . 1_455 ?
O15 Nb1 O12 90.6(2) . 1_455 ?
O11 Nb1 O12 89.53(17) 6_644 1_455 ?
O13 Nb1 Rb6 128.6(3) . 4_564 ?
O16 Nb1 Rb6 126.22(19) . 4_564 ?
O14 Nb1 Rb6 119.87(18) . 4_564 ?
O15 Nb1 Rb6 50.0(2) . 4_564 ?
O11 Nb1 Rb6 51.64(12) 6_644 4_564 ?
O12 Nb1 Rb6 63.08(14) 1_455 4_564 ?
O13 Nb1 Rb1 43.7(3) . . ?
O16 Nb1 Rb1 59.41(19) . . ?
O14 Nb1 Rb1 62.83(18) . . ?
O15 Nb1 Rb1 137.7(2) . . ?
O11 Nb1 Rb1 122.50(12) 6_644 . ?
O12 Nb1 Rb1 114.05(13) 1_455 . ?
Rb6 Nb1 Rb1 172.23(5) 4_564 . ?
O13 Nb1 Rb4 122.25(3) . . ?
O16 Nb1 Rb4 55.33(19) . . ?
O14 Nb1 Rb4 131.23(14) . . ?
O15 Nb1 Rb4 57.44(16) . . ?
O11 Nb1 Rb4 122.13(13) 6_644 . ?
O12 Nb1 Rb4 50.19(12) 1_455 . ?
Rb6 Nb1 Rb4 71.82(4) 4_564 . ?
Rb1 Nb1 Rb4 112.39(3) . . ?
O13 Nb1 Rb5 62.82(8) . . ?
O16 Nb1 Rb5 44.25(14) . . ?
O14 Nb1 Rb5 121.45(18) . . ?
O15 Nb1 Rb5 117.20(17) . . ?
O11 Nb1 Rb5 133.94(12) 6_644 . ?
O12 Nb1 Rb5 55.97(13) 1_455 . ?
Rb6 Nb1 Rb5 117.69(5) 4_564 . ?
Rb1 Nb1 Rb5 61.63(3) . . ?
Rb4 Nb1 Rb5 60.75(2) . . ?
O13 Nb1 Rb7 142.1(3) . 4_564 ?
O16 Nb1 Rb7 118.15(19) . 4_564 ?
O14 Nb1 Rb7 112.46(18) . 4_564 ?
O15 Nb1 Rb7 36.5(2) . 4_564 ?
O11 Nb1 Rb7 60.19(13) 6_644 4_564 ?
O12 Nb1 Rb7 70.72(13) 1_455 4_564 ?
Rb6 Nb1 Rb7 13.56(3) 4_564 4_564 ?
Rb1 Nb1 Rb7 173.83(5) . 4_564 ?
Rb4 Nb1 Rb7 67.20(4) . 4_564 ?
Rb5 Nb1 Rb7 121.27(4) . 4_564 ?
O13 Nb1 Rb3 113.95(3) . . ?
O16 Nb1 Rb3 129.15(14) . . ?
O14 Nb1 Rb3 48.80(18) . . ?
O15 Nb1 Rb3 66.29(16) . . ?
O11 Nb1 Rb3 53.01(12) 6_644 . ?
O12 Nb1 Rb3 133.79(13) 1_455 . ?
Rb6 Nb1 Rb3 71.78(5) 4_564 . ?
Rb1 Nb1 Rb3 109.35(4) . . ?
Rb4 Nb1 Rb3 123.72(3) . . ?
Rb5 Nb1 Rb3 170.24(5) . . ?
Rb7 Nb1 Rb3 67.33(4) 4_564 . ?
O17 Nb2 O19 92.7(3) . . ?
O17 Nb2 O18 90.6(3) . . ?
O19 Nb2 O18 87.7(3) . . ?
O17 Nb2 O15 173.3(4) . . ?
O19 Nb2 O15 92.3(3) . . ?
O18 Nb2 O15 94.1(2) . . ?
O17 Nb2 O8 88.4(3) . . ?
O19 Nb2 O8 178.8(2) . . ?
O18 Nb2 O8 91.8(2) . . ?
O15 Nb2 O8 86.7(2) . . ?
O17 Nb2 O9 87.1(2) . 6_654 ?
O19 Nb2 O9 88.4(2) . 6_654 ?
O18 Nb2 O9 175.4(2) . 6_654 ?
O15 Nb2 O9 88.6(2) . 6_654 ?
O8 Nb2 O9 92.13(17) . 6_654 ?
O17 Nb2 Rb7 127.5(3) . 4_564 ?
O19 Nb2 Rb7 126.9(2) . 4_564 ?
O18 Nb2 Rb7 120.08(19) . 4_564 ?
O15 Nb2 Rb7 45.8(2) . 4_564 ?
O8 Nb2 Rb7 52.60(12) . 4_564 ?
O9 Nb2 Rb7 64.41(13) 6_654 4_564 ?
O17 Nb2 Rb2 43.9(3) . . ?
O19 Nb2 Rb2 59.7(2) . . ?
O18 Nb2 Rb2 63.25(18) . . ?
O15 Nb2 Rb2 142.8(2) . . ?
O8 Nb2 Rb2 120.93(12) . . ?
O9 Nb2 Rb2 112.49(13) 6_654 . ?
Rb7 Nb2 Rb2 171.33(5) 4_564 . ?
O17 Nb2 Rb4 122.79(3) . . ?
O19 Nb2 Rb4 58.2(2) . . ?
O18 Nb2 Rb4 130.42(14) . . ?
O15 Nb2 Rb4 56.88(16) . . ?
O8 Nb2 Rb4 121.53(13) . . ?
O9 Nb2 Rb4 48.65(12) 6_654 . ?
Rb7 Nb2 Rb4 70.14(4) 4_564 . ?
Rb2 Nb2 Rb4 114.48(4) . . ?
O17 Nb2 Rb5 64.56(7) . 6_554 ?
O19 Nb2 Rb5 47.76(15) . 6_554 ?
O18 Nb2 Rb5 123.74(19) . 6_554 ?
O15 Nb2 Rb5 116.24(16) . 6_554 ?
O8 Nb2 Rb5 133.27(13) . 6_554 ?
O9 Nb2 Rb5 51.62(13) 6_654 6_554 ?
Rb7 Nb2 Rb5 114.72(5) 4_564 6_554 ?
Rb2 Nb2 Rb5 64.52(3) . 6_554 ?
Rb4 Nb2 Rb5 59.63(2) . 6_554 ?
O17 Nb2 Rb3 114.29(4) . . ?
O19 Nb2 Rb3 128.56(15) . . ?
O18 Nb2 Rb3 51.39(19) . . ?
O15 Nb2 Rb3 65.50(16) . . ?
O8 Nb2 Rb3 50.46(12) . . ?
O9 Nb2 Rb3 133.24(13) 6_654 . ?
Rb7 Nb2 Rb3 69.91(5) 4_564 . ?
Rb2 Nb2 Rb3 111.17(4) . . ?
Rb4 Nb2 Rb3 122.38(3) . . ?
Rb5 Nb2 Rb3 175.11(5) 6_554 . ?
O17 Nb2 Rb6 140.0(3) . 4_564 ?
O19 Nb2 Rb6 118.9(2) . 4_564 ?
O18 Nb2 Rb6 113.07(18) . 4_564 ?
O15 Nb2 Rb6 33.3(2) . 4_564 ?
O8 Nb2 Rb6 60.40(13) . 4_564 ?
O9 Nb2 Rb6 71.09(13) 6_654 4_564 ?
Rb7 Nb2 Rb6 12.49(3) 4_564 4_564 ?
Rb2 Nb2 Rb6 175.70(4) . 4_564 ?
Rb4 Nb2 Rb6 65.80(4) . 4_564 ?
Rb5 Nb2 Rb6 117.98(4) 6_554 4_564 ?
Rb3 Nb2 Rb6 66.17(4) . 4_564 ?
O21 Nb3 O20 174.4(4) . . ?
O21 Nb3 O14 90.8(3) . . ?
O20 Nb3 O14 93.3(3) . . ?
O21 Nb3 O18 88.8(3) . . ?
O20 Nb3 O18 95.4(2) . . ?
O14 Nb3 O18 85.8(3) . . ?
O21 Nb3 O3 89.0(3) . 1_655 ?
O20 Nb3 O3 87.0(2) . 1_655 ?
O14 Nb3 O3 178.9(2) . 1_655 ?
O18 Nb3 O3 93.1(2) . 1_655 ?
O21 Nb3 O2 87.4(2) . 6_544 ?
O20 Nb3 O2 88.7(2) . 6_544 ?
O14 Nb3 O2 89.4(2) . 6_544 ?
O18 Nb3 O2 173.8(2) . 6_544 ?
O3 Nb3 O2 91.69(17) 1_655 6_544 ?
O21 Nb3 Rb6 128.6(3) . . ?
O20 Nb3 Rb6 45.8(2) . . ?
O14 Nb3 Rb6 128.14(18) . . ?
O18 Nb3 Rb6 121.77(19) . . ?
O3 Nb3 Rb6 52.68(13) 1_655 . ?
O2 Nb3 Rb6 64.33(13) 6_544 . ?
O21 Nb3 Rb3 42.7(3) . . ?
O20 Nb3 Rb3 142.9(2) . . ?
O14 Nb3 Rb3 58.49(18) . . ?
O18 Nb3 Rb3 61.79(18) . . ?
O3 Nb3 Rb3 120.79(13) 1_655 . ?
O2 Nb3 Rb3 112.32(12) 6_544 . ?
Rb6 Nb3 Rb3 171.17(5) . . ?
O21 Nb3 Rb1 122.77(3) . . ?
O20 Nb3 Rb1 56.67(16) . . ?
O14 Nb3 Rb1 59.47(18) . . ?
O18 Nb3 Rb1 130.43(14) . . ?
O3 Nb3 Rb1 121.51(13) 1_655 . ?
O2 Nb3 Rb1 48.98(12) 6_544 . ?
Rb6 Nb3 Rb1 70.10(4) . . ?
Rb3 Nb3 Rb1 114.48(4) . . ?
O21 Nb3 Rb5 64.28(6) . 6_544 ?
O20 Nb3 Rb5 116.04(16) . 6_544 ?
O14 Nb3 Rb5 47.84(14) . 6_544 ?
O18 Nb3 Rb5 122.25(19) . 6_544 ?
O3 Nb3 Rb5 132.91(13) 1_655 6_544 ?
O2 Nb3 Rb5 51.63(13) 6_544 6_544 ?
Rb6 Nb3 Rb5 114.57(5) . 6_544 ?
Rb3 Nb3 Rb5 64.50(3) . 6_544 ?
Rb1 Nb3 Rb5 59.62(2) . 6_544 ?
O21 Nb3 Rb2 114.29(4) . . ?
O20 Nb3 Rb2 65.88(16) . . ?
O14 Nb3 Rb2 128.53(14) . . ?
O18 Nb3 Rb2 52.90(19) . . ?
O3 Nb3 Rb2 50.66(12) 1_655 . ?
O2 Nb3 Rb2 133.22(13) 6_544 . ?
Rb6 Nb3 Rb2 70.09(5) . . ?
Rb3 Nb3 Rb2 111.14(4) . . ?
Rb1 Nb3 Rb2 122.55(3) . . ?
Rb5 Nb3 Rb2 175.14(5) 6_544 . ?
O21 Nb3 Rb7 141.1(3) . . ?
O20 Nb3 Rb7 33.4(2) . . ?
O14 Nb3 Rb7 120.28(19) . . ?
O18 Nb3 Rb7 114.48(18) . . ?
O3 Nb3 Rb7 60.36(13) 1_655 . ?
O2 Nb3 Rb7 71.33(12) 6_544 . ?
Rb6 Nb3 Rb7 12.55(3) . . ?
Rb3 Nb3 Rb7 175.75(4) . . ?
Rb1 Nb3 Rb7 65.98(4) . . ?
Rb5 Nb3 Rb7 118.12(4) 6_544 . ?
Rb2 Nb3 Rb7 66.10(4) . . ?
O22 Nb4 O20 179.3(3) . . ?
O22 Nb4 O16 89.4(3) . . ?
O20 Nb4 O16 90.6(2) . . ?
O22 Nb4 O19 87.1(3) . . ?
O20 Nb4 O19 93.6(3) . . ?
O16 Nb4 O19 89.5(3) . . ?
O22 Nb4 O7 90.1(3) . 6_554 ?
O20 Nb4 O7 90.0(2) . 6_554 ?
O16 Nb4 O7 178.0(2) . 6_554 ?
O19 Nb4 O7 92.4(2) . 6_554 ?
O22 Nb4 O6 88.4(3) . . ?
O20 Nb4 O6 90.9(2) . . ?
O16 Nb4 O6 88.5(2) . . ?
O19 Nb4 O6 175.1(2) . . ?
O7 Nb4 O6 89.52(17) 6_554 . ?
O22 Nb4 Rb7 129.6(4) . . ?
O20 Nb4 Rb7 50.1(2) . . ?
O16 Nb4 Rb7 127.67(19) . . ?
O19 Nb4 Rb7 121.0(2) . . ?
O7 Nb4 Rb7 51.61(12) 6_554 . ?
O6 Nb4 Rb7 63.55(14) . . ?
O22 Nb4 Rb4 42.7(3) . . ?
O20 Nb4 Rb4 137.7(2) . . ?
O16 Nb4 Rb4 58.16(18) . . ?
O19 Nb4 Rb4 61.6(2) . . ?
O7 Nb4 Rb4 122.35(12) 6_554 . ?
O6 Nb4 Rb4 113.66(13) . . ?
Rb7 Nb4 Rb4 172.15(5) . . ?
O22 Nb4 Rb1 122.17(3) . . ?
O20 Nb4 Rb1 57.25(16) . . ?
O16 Nb4 Rb1 56.64(19) . . ?
O19 Nb4 Rb1 131.25(15) . . ?
O7 Nb4 Rb1 122.21(13) 6_554 . ?
O6 Nb4 Rb1 50.42(12) . . ?
Rb7 Nb4 Rb1 71.99(4) . . ?
Rb4 Nb4 Rb1 112.38(3) . . ?
O22 Nb4 Rb5 62.52(8) . . ?
O20 Nb4 Rb5 116.99(17) . . ?
O16 Nb4 Rb5 44.40(13) . . ?
O19 Nb4 Rb5 120.2(2) . . ?
O7 Nb4 Rb5 133.75(13) 6_554 . ?
O6 Nb4 Rb5 55.70(13) . . ?
Rb7 Nb4 Rb5 117.84(5) . . ?
Rb4 Nb4 Rb5 61.60(3) . . ?
Rb1 Nb4 Rb5 60.74(2) . . ?
O22 Nb4 Rb6 143.1(4) . . ?
O20 Nb4 Rb6 36.5(2) . . ?
O16 Nb4 Rb6 119.29(18) . . ?
O19 Nb4 Rb6 113.8(2) . . ?
O7 Nb4 Rb6 60.43(13) 6_554 . ?
O6 Nb4 Rb6 71.05(13) . . ?
Rb7 Nb4 Rb6 13.61(3) . . ?
Rb4 Nb4 Rb6 173.87(5) . . ?
Rb1 Nb4 Rb6 67.13(4) . . ?
Rb5 Nb4 Rb6 121.20(4) . . ?
O22 Nb4 Rb2 113.91(3) . . ?
O20 Nb4 Rb2 66.66(16) . . ?
O16 Nb4 Rb2 128.90(14) . . ?
O19 Nb4 Rb2 50.1(2) . . ?
O7 Nb4 Rb2 53.06(12) 6_554 . ?
O6 Nb4 Rb2 134.06(13) . . ?
Rb7 Nb4 Rb2 71.67(5) . . ?
Rb4 Nb4 Rb2 109.31(4) . . ?
Rb1 Nb4 Rb2 123.89(3) . . ?
Rb5 Nb4 Rb2 170.24(5) . . ?
Rb6 Nb4 Rb2 67.47(4) . . ?
O2 Si1 O1 109.5(2) . . ?
O2 Si1 O3 112.3(3) . . ?
O1 Si1 O3 111.9(2) . . ?
O2 Si1 O4 109.6(3) . . ?
O1 Si1 O4 106.9(2) . . ?
O3 Si1 O4 106.4(2) . . ?
O2 Si1 Rb5 66.34(18) . . ?
O1 Si1 Rb5 155.83(17) . . ?
O3 Si1 Rb5 90.88(19) . . ?
O4 Si1 Rb5 56.62(18) . . ?
O2 Si1 Rb2 133.0(2) . 1_455 ?
O1 Si1 Rb2 117.03(16) . 1_455 ?
O3 Si1 Rb2 55.78(17) . 1_455 ?
O4 Si1 Rb2 51.19(15) . 1_455 ?
Rb5 Si1 Rb2 68.59(5) . 1_455 ?
O2 Si1 Rb6 134.5(2) . 1_455 ?
O1 Si1 Rb6 71.07(14) . 1_455 ?
O3 Si1 Rb6 41.31(18) . 1_455 ?
O4 Si1 Rb6 113.52(18) . 1_455 ?
Rb5 Si1 Rb6 129.86(7) . 1_455 ?
Rb2 Si1 Rb6 70.49(6) 1_455 1_455 ?
O2 Si1 Rb6 55.90(18) . 6_544 ?
O1 Si1 Rb6 55.26(15) . 6_544 ?
O3 Si1 Rb6 118.9(2) . 6_544 ?
O4 Si1 Rb6 134.64(17) . 6_544 ?
Rb5 Si1 Rb6 121.24(7) . 6_544 ?
Rb2 Si1 Rb6 169.91(8) 1_455 6_544 ?
Rb6 Si1 Rb6 99.84(9) 1_455 6_544 ?
O5 Si2 O6 107.9(2) . . ?
O5 Si2 O7 110.1(2) . . ?
O6 Si2 O7 113.6(3) . . ?
O5 Si2 O4 110.8(3) . . ?
O6 Si2 O4 108.9(3) . . ?
O7 Si2 O4 105.5(2) . . ?
O5 Si2 Rb5 158.07(17) . . ?
O6 Si2 Rb5 66.96(18) . . ?
O7 Si2 Rb5 90.90(19) . . ?
O4 Si2 Rb5 55.27(18) . . ?
O5 Si2 Rb7 72.16(14) . 6_554 ?
O6 Si2 Rb7 133.5(2) . 6_554 ?
O7 Si2 Rb7 38.51(18) . 6_554 ?
O4 Si2 Rb7 114.34(17) . 6_554 ?
Rb5 Si2 Rb7 127.61(7) . 6_554 ?
O5 Si2 Rb2 118.37(17) . 1_455 ?
O6 Si2 Rb2 133.3(2) . 1_455 ?
O7 Si2 Rb2 56.61(16) . 1_455 ?
O4 Si2 Rb2 49.54(15) . 1_455 ?
Rb5 Si2 Rb2 67.74(5) . 1_455 ?
Rb7 Si2 Rb2 70.90(6) 6_554 1_455 ?
O5 Si2 Rb7 56.51(16) . . ?
O6 Si2 Rb7 53.05(18) . . ?
O7 Si2 Rb7 117.74(19) . . ?
O4 Si2 Rb7 136.72(17) . . ?
Rb5 Si2 Rb7 119.51(7) . . ?
Rb7 Si2 Rb7 101.07(9) 6_554 . ?
Rb2 Si2 Rb7 171.90(8) 1_455 . ?
O8 Si3 O9 112.8(3) . . ?
O8 Si3 O5 111.9(2) . 7_644 ?
O9 Si3 O5 109.5(2) . 7_644 ?
O8 Si3 O10 106.3(2) . . ?
O9 Si3 O10 109.8(3) . . ?
O5 Si3 O10 106.3(2) 7_644 . ?
O8 Si3 Rb5 91.00(19) . 1_655 ?
O9 Si3 Rb5 66.45(18) . 1_655 ?
O5 Si3 Rb5 155.53(17) 7_644 1_655 ?
O10 Si3 Rb5 56.87(18) . 1_655 ?
O8 Si3 Rb3 55.63(17) . . ?
O9 Si3 Rb3 133.3(2) . . ?
O5 Si3 Rb3 116.71(17) 7_644 . ?
O10 Si3 Rb3 51.18(16) . . ?
Rb5 Si3 Rb3 68.67(5) 1_655 . ?
O8 Si3 Rb7 41.53(18) . 4_564 ?
O9 Si3 Rb7 134.9(2) . 4_564 ?
O5 Si3 Rb7 70.85(15) 7_644 4_564 ?
O10 Si3 Rb7 113.19(18) . 4_564 ?
Rb5 Si3 Rb7 130.16(7) 1_655 4_564 ?
Rb3 Si3 Rb7 70.48(6) . 4_564 ?
O8 Si3 Rb7 119.1(2) . 7_644 ?
O9 Si3 Rb7 56.03(18) . 7_644 ?
O5 Si3 Rb7 55.22(15) 7_644 7_644 ?
O10 Si3 Rb7 134.44(18) . 7_644 ?
Rb5 Si3 Rb7 121.47(7) 1_655 7_644 ?
Rb3 Si3 Rb7 169.67(8) . 7_644 ?
Rb7 Si3 Rb7 99.70(9) 4_564 7_644 ?
O12 Si4 O11 114.2(3) . . ?
O12 Si4 O1 107.5(2) . 7_644 ?
O11 Si4 O1 110.2(2) . 7_644 ?
O12 Si4 O10 109.1(3) . . ?
O11 Si4 O10 105.5(2) . . ?
O1 Si4 O10 110.4(3) 7_644 . ?
O12 Si4 Rb5 67.29(18) . 1_655 ?
O11 Si4 Rb5 91.09(19) . 1_655 ?
O1 Si4 Rb5 157.78(17) 7_644 1_655 ?
O10 Si4 Rb5 55.45(18) . 1_655 ?
O12 Si4 Rb3 133.8(2) . . ?
O11 Si4 Rb3 56.61(17) . . ?
O1 Si4 Rb3 118.24(17) 7_644 . ?
O10 Si4 Rb3 49.48(16) . . ?
Rb5 Si4 Rb3 67.80(5) 1_655 . ?
O12 Si4 Rb6 133.6(2) . 7_634 ?
O11 Si4 Rb6 38.62(18) . 7_634 ?
O1 Si4 Rb6 72.04(14) 7_644 7_634 ?
O10 Si4 Rb6 114.33(18) . 7_634 ?
Rb5 Si4 Rb6 127.95(7) 1_655 7_634 ?
Rb3 Si4 Rb6 71.12(6) . 7_634 ?
O12 Si4 Rb6 52.93(18) . 4_664 ?
O11 Si4 Rb6 118.0(2) . 4_664 ?
O1 Si4 Rb6 56.29(16) 7_644 4_664 ?
O10 Si4 Rb6 136.50(18) . 4_664 ?
Rb5 Si4 Rb6 119.71(7) 1_655 4_664 ?
Rb3 Si4 Rb6 171.84(8) . 4_664 ?
Rb6 Si4 Rb6 100.84(9) 7_634 4_664 ?
Si1 O1 Si4 157.2(2) . 8_464 ?
Si1 O1 Rb6 102.2(2) . 6_544 ?
Si4 O1 Rb6 100.7(2) 8_464 6_544 ?
Si1 O2 Nb3 134.0(3) . 6_544 ?
Si1 O2 Rb1 125.3(2) . . ?
Nb3 O2 Rb1 100.49(15) 6_544 . ?
Si1 O2 Rb5 87.37(19) . . ?
Nb3 O2 Rb5 99.04(16) 6_544 . ?
Rb1 O2 Rb5 79.05(10) . . ?
Si1 O2 Rb6 101.5(2) . 6_544 ?
Nb3 O2 Rb6 82.94(14) 6_544 6_544 ?
Rb1 O2 Rb6 86.66(11) . 6_544 ?
Rb5 O2 Rb6 165.70(15) . 6_544 ?
Si1 O3 Nb3 138.6(3) . 1_455 ?
Si1 O3 Rb6 118.2(2) . 1_455 ?
Nb3 O3 Rb6 95.09(16) 1_455 1_455 ?
Si1 O3 Rb2 100.8(2) . 1_455 ?
Nb3 O3 Rb2 101.31(16) 1_455 1_455 ?
Rb6 O3 Rb2 92.98(13) 1_455 1_455 ?
Si2 O4 Si1 144.3(3) . . ?
Si2 O4 Rb5 98.6(2) . . ?
Si1 O4 Rb5 96.4(2) . . ?
Si2 O4 Rb2 107.79(18) . 1_455 ?
Si1 O4 Rb2 105.26(18) . 1_455 ?
Rb5 O4 Rb2 86.60(12) . 1_455 ?
Si2 O5 Si3 157.3(2) . 8_464 ?
Si2 O5 Rb7 100.7(3) . . ?
Si3 O5 Rb7 102.0(3) 8_464 . ?
Si2 O6 Nb4 134.2(3) . . ?
Si2 O6 Rb1 125.4(2) . . ?
Nb4 O6 Rb1 99.41(15) . . ?
Si2 O6 Rb7 104.4(2) . . ?
Nb4 O6 Rb7 83.57(15) . . ?
Rb1 O6 Rb7 88.99(12) . . ?
Si2 O6 Rb5 87.0(2) . . ?
Nb4 O6 Rb5 94.43(15) . . ?
Rb1 O6 Rb5 77.70(10) . . ?
Rb7 O6 Rb5 166.06(14) . . ?
Si2 O7 Nb4 136.6(3) . 6_554 ?
Si2 O7 Rb7 121.3(2) . 6_554 ?
Nb4 O7 Rb7 95.72(16) 6_554 6_554 ?
Si2 O7 Rb2 100.0(2) . 1_455 ?
Nb4 O7 Rb2 98.75(16) 6_554 1_455 ?
Rb7 O7 Rb2 94.42(13) 6_554 1_455 ?
Si2 O7 Rb6 130.6(2) . 6_554 ?
Nb4 O7 Rb6 90.34(14) 6_554 6_554 ?
Rb7 O7 Rb6 13.62(5) 6_554 6_554 ?
Rb2 O7 Rb6 82.88(10) 1_455 6_554 ?
Si3 O8 Nb2 138.2(3) . . ?
Si3 O8 Rb7 118.0(2) . 4_564 ?
Nb2 O8 Rb7 95.38(16) . 4_564 ?
Si3 O8 Rb3 101.1(2) . . ?
Nb2 O8 Rb3 101.58(16) . . ?
Rb7 O8 Rb3 92.87(13) 4_564 . ?
Si3 O9 Nb2 133.5(3) . 6_654 ?
Si3 O9 Rb4 125.2(2) . 1_655 ?
Nb2 O9 Rb4 101.16(16) 6_654 1_655 ?
Si3 O9 Rb5 87.1(2) . 1_655 ?
Nb2 O9 Rb5 99.27(16) 6_654 1_655 ?
Rb4 O9 Rb5 79.15(11) 1_655 1_655 ?
Si3 O9 Rb7 101.3(2) . 7_644 ?
Nb2 O9 Rb7 83.25(15) 6_654 7_644 ?
Rb4 O9 Rb7 86.83(11) 1_655 7_644 ?
Rb5 O9 Rb7 165.97(15) 1_655 7_644 ?
Si4 O10 Si3 144.6(3) . . ?
Si4 O10 Rb5 98.3(2) . 1_655 ?
Si3 O10 Rb5 96.0(2) . 1_655 ?
Si4 O10 Rb3 107.81(19) . . ?
Si3 O10 Rb3 105.16(19) . . ?
Rb5 O10 Rb3 86.64(12) 1_655 . ?
Si4 O11 Nb1 136.2(3) . 6_644 ?
Si4 O11 Rb6 121.4(2) . 7_634 ?
Nb1 O11 Rb6 95.82(15) 6_644 7_634 ?
Si4 O11 Rb3 100.1(2) . . ?
Nb1 O11 Rb3 98.80(15) 6_644 . ?
Rb6 O11 Rb3 94.59(13) 7_634 . ?
Si4 O11 Rb7 130.6(2) . 7_634 ?
Nb1 O11 Rb7 90.66(14) 6_644 7_634 ?
Rb6 O11 Rb7 13.72(5) 7_634 7_634 ?
Rb3 O11 Rb7 82.82(9) . 7_634 ?
Si4 O12 Nb1 133.5(3) . 1_655 ?
Si4 O12 Rb4 125.5(2) . 1_655 ?
Nb1 O12 Rb4 99.75(16) 1_655 1_655 ?
Si4 O12 Rb6 104.4(2) . 4_664 ?
Nb1 O12 Rb6 84.19(15) 1_655 4_664 ?
Rb4 O12 Rb6 89.16(12) 1_655 4_664 ?
Si4 O12 Rb5 86.6(2) . 1_655 ?
Nb1 O12 Rb5 94.19(16) 1_655 1_655 ?
Rb4 O12 Rb5 77.66(10) 1_655 1_655 ?
Rb6 O12 Rb5 166.28(15) 4_664 1_655 ?
Nb1 O13 Nb1 143.4(6) 6_544 . ?
Nb1 O13 Rb1 108.3(3) 6_544 . ?
Nb1 O13 Rb1 108.3(3) . . ?
Nb1 O13 Rb5 98.86(3) 6_544 . ?
Nb1 O13 Rb5 89.05(3) . . ?
Rb1 O13 Rb5 77.37(18) . . ?
Nb1 O13 Rb5 89.05(3) 6_544 6_544 ?
Nb1 O13 Rb5 98.86(3) . 6_544 ?
Rb1 O13 Rb5 77.37(18) . 6_544 ?
Rb5 O13 Rb5 154.7(4) . 6_544 ?
Nb1 O14 Nb3 140.2(3) . . ?
Nb1 O14 Rb5 112.5(2) . 6_544 ?
Nb3 O14 Rb5 105.5(2) . 6_544 ?
Nb1 O14 Rb3 104.7(2) . . ?
Nb3 O14 Rb3 91.1(2) . . ?
Rb5 O14 Rb3 82.71(13) 6_544 . ?
Nb1 O14 Rb1 87.1(2) . . ?
Nb3 O14 Rb1 91.48(19) . . ?
Rb5 O14 Rb1 75.19(11) 6_544 . ?
Rb3 O14 Rb1 157.64(15) . . ?
Nb1 O15 Nb2 135.0(4) . . ?
Nb1 O15 Rb7 119.3(3) . 4_564 ?
Nb2 O15 Rb7 104.5(2) . 4_564 ?
Nb1 O15 Rb6 99.0(2) . 4_564 ?
Nb2 O15 Rb6 124.8(3) . 4_564 ?
Rb7 O15 Rb6 20.42(7) 4_564 4_564 ?
Nb1 O15 Rb4 93.43(17) . . ?
Nb2 O15 Rb4 94.03(19) . . ?
Rb7 O15 Rb4 92.81(17) 4_564 . ?
Rb6 O15 Rb4 92.44(17) 4_564 . ?
Nb1 O16 Nb4 142.1(2) . . ?
Nb1 O16 Rb5 109.2(2) . . ?
Nb4 O16 Rb5 108.6(2) . . ?
Nb1 O16 Rb4 96.0(2) . . ?
Nb4 O16 Rb4 91.8(2) . . ?
Rb5 O16 Rb4 80.37(12) . . ?
Nb1 O16 Rb1 90.8(2) . . ?
Nb4 O16 Rb1 94.2(2) . . ?
Rb5 O16 Rb1 79.70(13) . . ?
Rb4 O16 Rb1 160.07(14) . . ?
Nb2 O17 Nb2 144.4(7) . 6_654 ?
Nb2 O17 Rb2 107.8(3) . . ?
Nb2 O17 Rb2 107.8(3) 6_654 . ?
Nb2 O18 Nb3 140.7(2) . . ?
Nb2 O18 Rb3 102.1(2) . . ?
Nb3 O18 Rb3 87.7(2) . . ?
Nb2 O18 Rb5 109.7(2) . 1_655 ?
Nb3 O18 Rb5 109.5(2) . 1_655 ?
Rb3 O18 Rb5 78.12(11) . 1_655 ?
Nb2 O18 Rb2 86.5(2) . . ?
Nb3 O18 Rb2 100.2(2) . . ?
Rb3 O18 Rb2 155.60(15) . . ?
Rb5 O18 Rb2 77.48(11) 1_655 . ?
Nb2 O19 Nb4 140.7(3) . . ?
Nb2 O19 Rb5 105.6(2) . 6_554 ?
Nb4 O19 Rb5 112.7(2) . 6_554 ?
Nb2 O19 Rb2 90.0(2) . . ?
Nb4 O19 Rb2 103.2(3) . . ?
Rb5 O19 Rb2 82.10(13) 6_554 . ?
Nb2 O19 Rb4 92.9(2) . . ?
Nb4 O19 Rb4 88.4(2) . . ?
Rb5 O19 Rb4 75.80(13) 6_554 . ?
Rb2 O19 Rb4 157.68(16) . . ?
Nb4 O20 Nb3 135.0(4) . . ?
Nb4 O20 Rb6 119.2(3) . . ?
Nb3 O20 Rb6 104.5(2) . . ?
Nb4 O20 Rb7 98.8(2) . . ?
Nb3 O20 Rb7 124.8(3) . . ?
Rb6 O20 Rb7 20.48(7) . . ?
Nb4 O20 Rb1 93.66(17) . . ?
Nb3 O20 Rb1 94.39(19) . . ?
Rb6 O20 Rb1 92.81(17) . . ?
Rb7 O20 Rb1 92.77(17) . . ?
Nb3 O21 Nb3 142.2(6) . 6_644 ?
Nb3 O21 Rb3 108.9(3) . . ?
Nb3 O21 Rb3 108.9(3) 6_644 . ?
Nb4 O22 Nb4 141.5(7) . 6_554 ?
Nb4 O22 Rb4 109.3(3) . . ?
Nb4 O22 Rb4 109.3(3) 6_554 . ?
Nb4 O22 Rb5 89.06(3) . . ?
Nb4 O22 Rb5 98.87(3) 6_554 . ?
Rb4 O22 Rb5 78.0(2) . . ?
Nb4 O22 Rb5 98.87(3) . 6_554 ?
Nb4 O22 Rb5 89.06(3) 6_554 6_554 ?
Rb4 O22 Rb5 78.0(2) . 6_554 ?
Rb5 O22 Rb5 155.9(4) . 6_554 ?

loop_
_geom_bond_atom_site_label_1
_geom_bond_atom_site_label_2
_geom_bond_distance
_geom_bond_site_symmetry_2
_geom_bond_publ_flag
Rb1 O13 2.822(11) . ?
Rb1 O2 3.076(4) 6_544 ?
Rb1 O2 3.076(4) . ?
Rb1 O6 3.114(4) . ?
Rb1 O6 3.114(4) 6_544 ?
Rb1 O16 3.339(6) 6_544 ?
Rb1 O16 3.339(6) . ?
Rb1 O20 3.359(5) 6_544 ?
Rb1 O20 3.359(5) . ?
Rb1 O14 3.454(6) 6_544 ?
Rb1 O14 3.454(6) . ?
Rb1 Nb1 3.878(2) 6_544 ?
Rb2 O17 2.800(12) . ?
Rb2 O4 3.215(4) 1_655 ?
Rb2 O4 3.215(4) 6_554 ?
Rb2 O19 3.323(7) 6_654 ?
Rb2 O19 3.323(7) . ?
Rb2 O3 3.350(4) 1_655 ?
Rb2 O3 3.350(4) 6_554 ?
Rb2 O7 3.411(4) 1_655 ?
Rb2 O7 3.411(4) 6_554 ?
Rb2 O18 3.442(6) . ?
Rb2 O18 3.442(6) 6_654 ?
Rb2 Nb2 3.847(2) 6_654 ?
Rb3 O21 2.758(12) . ?
Rb3 O10 3.211(4) 6_644 ?
Rb3 O10 3.211(4) . ?
Rb3 O14 3.284(6) . ?
Rb3 O14 3.284(6) 6_644 ?
Rb3 O8 3.346(4) 6_644 ?
Rb3 O8 3.346(4) . ?
Rb3 O18 3.396(6) . ?
Rb3 O18 3.396(6) 6_644 ?
Rb3 O11 3.411(4) 6_644 ?
Rb3 O11 3.411(4) . ?
Rb3 Nb3 3.851(2) . ?
Rb4 O22 2.787(13) . ?
Rb4 O9 3.070(4) 6_654 ?
Rb4 O9 3.070(4) 1_455 ?
Rb4 O12 3.110(4) 1_455 ?
Rb4 O12 3.110(4) 6_654 ?
Rb4 O16 3.300(6) . ?
Rb4 O16 3.300(6) 6_554 ?
Rb4 O15 3.369(5) . ?
Rb4 O15 3.369(5) 6_554 ?
Rb4 O19 3.415(7) . ?
Rb4 O19 3.415(7) 6_554 ?
Rb4 Nb4 3.883(2) . ?
Rb5 O16 3.002(4) . ?
Rb5 O4 3.038(5) . ?
Rb5 O10 3.042(5) 1_455 ?
Rb5 O19 3.209(5) 6_554 ?
Rb5 O14 3.211(5) 6_544 ?
Rb5 O2 3.315(5) . ?
Rb5 O9 3.316(5) 1_455 ?
Rb5 O6 3.369(5) . ?
Rb5 O12 3.377(5) 1_455 ?
Rb5 O18 3.415(5) 1_455 ?
Rb5 O22 3.608(3) . ?
Rb5 Si3 3.612(4) 1_455 ?
Rb6 Rb7 1.016(2) . ?
Rb6 O20 2.817(8) . ?
Rb6 O15 2.893(8) 3_645 ?
Rb6 O11 2.941(5) 8_564 ?
Rb6 O3 3.036(5) 1_655 ?
Rb6 O12 3.344(5) 3_635 ?
Rb6 O1 3.436(4) 6_544 ?
Rb6 O2 3.453(5) 6_544 ?
Rb6 O7 3.592(5) 6_554 ?
Rb6 Nb1 3.731(3) 3_645 ?
Rb6 Nb3 3.802(3) . ?
Rb6 Si4 4.023(3) 8_564 ?
Rb7 O15 2.826(8) 3_645 ?
Rb7 O20 2.885(8) . ?
Rb7 O7 2.928(5) 6_554 ?
Rb7 O8 3.047(5) 3_645 ?
Rb7 O6 3.349(5) . ?
Rb7 O5 3.444(4) . ?
Rb7 O9 3.468(6) 8_464 ?
Rb7 O11 3.595(5) 8_564 ?
Rb7 Nb4 3.717(3) . ?
Rb7 Nb2 3.819(4) 3_645 ?
Rb7 Si2 4.017(3) 6_554 ?
Nb1 O13 1.917(4) . ?
Nb1 O16 1.925(6) . ?
Nb1 O14 1.944(6) . ?
Nb1 O15 1.946(4) . ?
Nb1 O11 2.018(4) 6_644 ?
Nb1 O12 2.028(4) 1_455 ?
Nb1 Rb6 3.731(3) 4_564 ?
Nb1 Rb7 4.143(3) 4_564 ?
Nb2 O17 1.918(4) . ?
Nb2 O19 1.941(6) . ?
Nb2 O18 1.943(6) . ?
Nb2 O15 1.956(4) . ?
Nb2 O8 2.034(4) . ?
Nb2 O9 2.057(4) 6_654 ?
Nb2 Rb7 3.819(4) 4_564 ?
Nb2 Rb5 4.1743(13) 6_554 ?
Nb2 Rb6 4.320(3) 4_564 ?
Nb3 O21 1.939(4) . ?
Nb3 O20 1.945(4) . ?
Nb3 O14 1.947(6) . ?
Nb3 O18 1.956(6) . ?
Nb3 O3 2.036(5) 1_655 ?
Nb3 O2 2.071(4) 6_544 ?
Nb3 Rb5 4.1757(14) 6_544 ?
Nb4 O22 1.935(4) . ?
Nb4 O20 1.942(4) . ?
Nb4 O16 1.945(6) . ?
Nb4 O19 1.947(6) . ?
Nb4 O7 2.016(4) 6_554 ?
Nb4 O6 2.031(4) . ?
Si1 O2 1.603(5) . ?
Si1 O1 1.605(7) . ?
Si1 O3 1.612(5) . ?
Si1 O4 1.648(5) . ?
Si1 Rb2 3.980(2) 1_455 ?
Si1 Rb6 4.054(3) 1_455 ?
Si1 Rb6 4.087(4) 6_544 ?
Si2 O5 1.603(9) . ?
Si2 O6 1.609(5) . ?
Si2 O7 1.622(5) . ?
Si2 O4 1.629(4) . ?
Si2 Rb7 4.017(3) 6_554 ?
Si2 Rb2 4.024(2) 1_455 ?
Si3 O8 1.604(5) . ?
Si3 O9 1.613(5) . ?
Si3 O5 1.621(9) 7_644 ?
Si3 O10 1.654(5) . ?
Si3 Rb5 3.612(4) 1_655 ?
Si3 Rb7 4.056(3) 4_564 ?
Si3 Rb7 4.101(4) 7_644 ?
Si4 O12 1.613(5) . ?
Si4 O11 1.613(4) . ?
Si4 O1 1.617(7) 7_644 ?
Si4 O10 1.631(5) . ?
Si4 Rb5 3.654(4) 1_655 ?
Si4 Rb6 4.023(3) 7_634 ?
Si4 Rb6 4.059(4) 4_664 ?
O1 Si4 1.618(7) 8_464 ?
O1 Rb6 3.436(4) 6_544 ?
O2 Nb3 2.071(4) 6_544 ?
O2 Rb6 3.453(5) 6_544 ?
O3 Nb3 2.036(5) 1_455 ?
O3 Rb6 3.036(5) 1_455 ?
O3 Rb2 3.350(4) 1_455 ?
O4 Rb2 3.215(4) 1_455 ?
O5 Si3 1.621(9) 8_464 ?
O7 Nb4 2.016(4) 6_554 ?
O7 Rb7 2.928(5) 6_554 ?
O7 Rb2 3.411(4) 1_455 ?
O7 Rb6 3.592(5) 6_554 ?
O8 Rb7 3.047(5) 4_564 ?
O9 Nb2 2.057(4) 6_654 ?
O9 Rb4 3.070(4) 1_655 ?
O9 Rb5 3.316(5) 1_655 ?
O9 Rb7 3.468(6) 7_644 ?
O10 Rb5 3.042(5) 1_655 ?
O11 Nb1 2.018(4) 6_644 ?
O11 Rb6 2.941(5) 7_634 ?
O11 Rb7 3.595(5) 7_634 ?
O12 Nb1 2.028(4) 1_655 ?
O12 Rb4 3.110(4) 1_655 ?
O12 Rb6 3.344(5) 4_664 ?
O12 Rb5 3.377(5) 1_655 ?
O13 Nb1 1.917(4) 6_544 ?
O13 Rb5 3.616(3) 6_544 ?
O14 Rb5 3.211(5) 6_544 ?
O15 Rb7 2.826(8) 4_564 ?
O15 Rb6 2.893(8) 4_564 ?
O17 Nb2 1.918(4) 6_654 ?
O18 Rb5 3.415(5) 1_655 ?
O19 Rb5 3.209(5) 6_554 ?
O21 Nb3 1.939(4) 6_644 ?
O22 Nb4 1.935(4) 6_554 ?
O22 Rb5 3.608(3) 6_554 ?
